data_4346703
loop_
_publ_author_name
'An, Haiyan'
'Wang, Lin'
'Hu, Ying'
'Xu, Tieqi'
'Hou, Yujiao'

_publ_section_title
;
 Spontaneous Resolution of Evans-Showell-Type Polyoxometalates in
 Constructing Chiral Inorganic-Organic Hybrid Architectures.
;
_journal_issue 1
_journal_name_full 'Inorganic chemistry'
_journal_page_first 144
_journal_page_last 153
_journal_paper_doi 10.1021/acs.inorgchem.5b01994
_journal_volume 55
_journal_year 2016
_chemical_formula_sum 'C32 H58 Co3 Mo10 N4 O57'
_chemical_formula_weight 2547.01
_space_group_crystal_system triclinic
_space_group_IT_number 1
_space_group_name_Hall 'P 1'
_space_group_name_H-M_alt 'P 1'
_atom_sites_solution_hydrogens geom
_audit_creation_method SHELXL-2014
_cell_angle_alpha 103.233(4)
_cell_angle_beta 94.934(4)
_cell_angle_gamma 104.774(4)
_cell_formula_units_Z 1
_cell_length_a 9.9986(7)
_cell_length_b 13.5237(9)
_cell_length_c 13.6298(11)
_cell_measurement_reflns_used 10768
_cell_measurement_temperature 296(2)
_cell_measurement_theta_max 25.00
_cell_measurement_theta_min 1.553
_cell_volume 1714.2(2)
_computing_structure_refinement 'SHELXL-2014 (Sheldrick, 2014)'
_diffrn_ambient_temperature 296(2)
_diffrn_measured_fraction_theta_full 0.966
_diffrn_measured_fraction_theta_max 0.995
_diffrn_measurement_device_type 'Bruker Smart Apex CCD'
_diffrn_radiation_type MoK\a
_diffrn_radiation_wavelength 0.71073
_diffrn_reflns_av_R_equivalents 0.0311
_diffrn_reflns_av_unetI/netI 0.0583
_diffrn_reflns_Laue_measured_fraction_full 0.966
_diffrn_reflns_Laue_measured_fraction_max 0.995
_diffrn_reflns_limit_h_max 11
_diffrn_reflns_limit_h_min -11
_diffrn_reflns_limit_k_max 14
_diffrn_reflns_limit_k_min -16
_diffrn_reflns_limit_l_max 15
_diffrn_reflns_limit_l_min -16
_diffrn_reflns_number 10768
_diffrn_reflns_point_group_measured_fraction_full 0.665
_diffrn_reflns_point_group_measured_fraction_max 0.684
_diffrn_reflns_theta_full 25.242
_diffrn_reflns_theta_max 25.000
_diffrn_reflns_theta_min 1.553
_exptl_absorpt_coefficient_mu 2.588
_exptl_absorpt_correction_T_max 0.696
_exptl_absorpt_correction_T_min 0.560
_exptl_absorpt_correction_type empirical
_exptl_crystal_colour 'dark green'
_exptl_crystal_density_diffrn 2.467
_exptl_crystal_description block
_exptl_crystal_F_000 1235
_exptl_crystal_size_max 0.24
_exptl_crystal_size_mid 0.19
_exptl_crystal_size_min 0.14
_refine_diff_density_max 1.705
_refine_diff_density_min -1.121
_refine_diff_density_rms 0.201
_refine_ls_abs_structure_details
;
 Flack x determined using 1843 quotients [(I+)-(I-)]/[(I+)+(I-)]
 (Parsons, Flack and Wagner, Acta Cryst. B69 (2013) 249-259).
;
_refine_ls_abs_structure_Flack 0.02(3)
_refine_ls_extinction_method none
_refine_ls_goodness_of_fit_ref 1.022
_refine_ls_hydrogen_treatment constr
_refine_ls_matrix_type full
_refine_ls_number_parameters 955
_refine_ls_number_reflns 8251
_refine_ls_number_restraints 17
_refine_ls_restrained_S_all 1.022
_refine_ls_R_factor_all 0.0542
_refine_ls_R_factor_gt 0.0453
_refine_ls_shift/su_max 0.001
_refine_ls_shift/su_mean 0.000
_refine_ls_structure_factor_coef Fsqd
_refine_ls_weighting_details 'w=1/[\s^2^(Fo^2^)+(0.0806P)^2^] where P=(Fo^2^+2Fc^2^)/3'
_refine_ls_weighting_scheme calc
_refine_ls_wR_factor_gt 0.1136
_refine_ls_wR_factor_ref 0.1229
_reflns_Friedel_coverage 0.376
_reflns_Friedel_fraction_full 0.363
_reflns_Friedel_fraction_max 0.374
_reflns_number_gt 7259
_reflns_number_total 8251
_reflns_threshold_expression 'I > 2\s(I)'
_cod_data_source_file ic5b01994_si_003.cif
_cod_data_source_block 2g
_cod_database_code 4346703
_shelx_space_group_comment
;
The symmetry employed for this shelxl refinement is uniquely defined
by the following loop, which should always be used as a source of
symmetry information in preference to the above space-group names.
They are only intended as comments.
;
_shelxl_version_number 2014-3

loop_
_space_group_symop_operation_xyz
'x, y, z'

loop_
_atom_site_label
_atom_site_type_symbol
_atom_site_fract_x
_atom_site_fract_y
_atom_site_fract_z
_atom_site_U_iso_or_equiv
_atom_site_adp_type
_atom_site_occupancy
_atom_site_site_symmetry_order
_atom_site_calc_flag
_atom_site_refinement_flags_posn
_atom_site_refinement_flags_adp
Mo1 Mo 0.25807(11) 0.59950(10) 0.42325(10) 0.0204(3) Uani 1 1 d . .
Mo2 Mo 0.22278(12) 0.53899(10) 0.17413(10) 0.0242(3) Uani 1 1 d . .
Mo3 Mo 0.05393(12) 0.29501(11) 0.03932(10) 0.0253(3) Uani 1 1 d . .
Mo4 Mo -0.08009(12) 0.12052(10) 0.16861(10) 0.0254(3) Uani 1 1 d . .
Mo5 Mo -0.00712(12) 0.18364(10) 0.41767(10) 0.0219(3) Uani 1 1 d . .
Mo6 Mo -0.16710(11) 0.36509(10) 0.37580(10) 0.0193(3) Uani 1 1 d . .
Mo7 Mo -0.12968(11) 0.41186(10) 0.62277(10) 0.0222(3) Uani 1 1 d . .
Mo8 Mo 0.18387(11) 0.47165(10) 0.75485(10) 0.0226(3) Uani 1 1 d . .
Mo9 Mo 0.46047(11) 0.47395(10) 0.62706(10) 0.0217(3) Uani 1 1 d . .
Mo10 Mo 0.40277(11) 0.39952(10) 0.37926(10) 0.0204(3) Uani 1 1 d . .
Co1 Co 0.10084(18) 0.35921(16) 0.29205(16) 0.0169(4) Uani 1 1 d . .
Co2 Co 0.14274(18) 0.41271(15) 0.50456(15) 0.0153(4) Uani 1 1 d . .
Co3 Co -0.4745(2) 0.26058(18) -0.06361(18) 0.0318(5) Uani 1 1 d . .
O1 O 0.3945(11) 0.6090(10) 0.1855(10) 0.036(3) Uani 1 1 d . .
O2 O 0.4233(11) 0.6805(9) 0.4318(10) 0.033(3) Uani 1 1 d . .
O3 O -0.1571(11) 0.5121(11) 0.7132(10) 0.037(3) Uani 1 1 d . .
O4 O 0.5904(11) 0.5801(9) 0.6223(9) 0.034(3) Uani 1 1 d . .
O5 O -0.0362(13) 0.0233(10) 0.0867(10) 0.040(3) Uani 1 1 d . .
O6 O 0.1140(12) 0.2020(10) -0.0376(10) 0.036(3) Uani 1 1 d . .
O7 O 0.0027(11) 0.3728(9) 0.7083(9) 0.029(3) Uani 1 1 d . .
O8 O 0.5518(11) 0.4955(9) 0.3765(9) 0.030(3) Uani 1 1 d . .
O9 O -0.3167(11) 0.2656(9) 0.3676(10) 0.033(3) Uani 1 1 d . .
O10 O -0.2673(11) 0.3050(10) 0.6132(10) 0.036(3) Uani 1 1 d . .
O11 O 0.3581(11) 0.5562(9) 0.7181(9) 0.027(3) Uani 1 1 d . .
O12 O -0.0353(12) 0.3427(10) -0.0408(10) 0.037(3) Uani 1 1 d . .
O13 O 0.2262(10) 0.4058(9) 0.0830(9) 0.027(3) Uani 1 1 d . .
O14 O -0.1715(10) 0.4580(9) 0.5018(8) 0.023(2) Uani 1 1 d . .
O15 O -0.0742(10) 0.2644(9) 0.2985(9) 0.022(2) Uani 1 1 d . .
O16 O 0.4596(11) 0.3692(9) 0.5034(9) 0.026(3) Uani 1 1 d . .
O17 O -0.0373(10) 0.3179(9) 0.4958(9) 0.024(3) Uani 1 1 d . .
O18 O -0.1092(11) 0.2061(9) 0.0793(9) 0.029(3) Uani 1 1 d . .
O19 O 0.3185(10) 0.5045(8) 0.5002(9) 0.021(2) Uani 1 1 d . .
O20 O 0.2769(10) 0.4595(9) 0.3021(9) 0.023(2) Uani 1 1 d . .
O21 O 0.0185(11) 0.1052(8) 0.2899(9) 0.028(3) Uani 1 1 d . .
O22 O 0.2594(12) 0.4104(10) 0.8324(10) 0.035(3) Uani 1 1 d . .
O23 O 0.1246(11) 0.2469(9) 0.1806(9) 0.024(3) Uani 1 1 d . .
O24 O 0.0325(10) 0.4140(9) 0.1834(9) 0.021(2) Uani 1 1 d . .
O25 O 0.1748(11) 0.6139(9) 0.2988(9) 0.031(3) Uani 1 1 d . .
O26 O 0.0637(10) 0.4590(8) 0.3994(8) 0.018(2) Uani 1 1 d . .
O27 O 0.2390(10) 0.3737(9) 0.6141(9) 0.023(3) Uani 1 1 d . .
O28 O 0.0922(10) 0.5077(9) 0.6149(9) 0.023(3) Uani 1 1 d . .
O29 O 0.1816(10) 0.3147(8) 0.3975(8) 0.017(2) Uani 1 1 d . .
O30 O 0.1360(13) 0.5887(11) 0.0932(10) 0.041(3) Uani 1 1 d . .
O31 O 0.1490(11) 0.5768(9) 0.8337(9) 0.032(3) Uani 1 1 d . .
O32 O 0.1058(11) 0.1602(9) 0.5055(9) 0.031(3) Uani 1 1 d . .
O33 O 0.1859(11) 0.6669(9) 0.5185(9) 0.029(3) Uani 1 1 d . .
O34 O 0.5270(11) 0.4209(10) 0.7156(10) 0.036(3) Uani 1 1 d . .
O35 O 0.3990(12) 0.2877(9) 0.2881(9) 0.035(3) Uani 1 1 d . .
O36 O -0.2031(11) 0.4288(9) 0.2859(10) 0.032(3) Uani 1 1 d . .
O37 O -0.2509(11) 0.0671(9) 0.1806(10) 0.038(3) Uani 1 1 d . .
O38 O -0.1698(11) 0.1094(9) 0.4272(10) 0.034(3) Uani 1 1 d . .
O39 O -0.2260(13) 0.8088(12) 0.2800(13) 0.060(4) Uani 1 1 d . .
O40 O -0.1148(12) 0.6908(11) 0.2163(13) 0.061(4) Uani 1 1 d . .
O41 O 0.4733(12) 0.9665(10) 0.5941(11) 0.048(3) Uani 1 1 d . .
O42 O 0.3800(12) 1.0995(10) 0.6436(11) 0.050(3) Uani 1 1 d . .
O43 O -0.6494(14) 0.7460(12) -0.2469(12) 0.061(4) Uani 1 1 d . .
O44 O -0.5554(16) 0.9153(12) -0.1834(13) 0.065(4) Uani 1 1 d . .
O45 O 0.070(3) -0.1901(16) 0.0209(16) 0.086(6) Uani 1 1 d . .
O46 O 0.2004(15) -0.0300(17) 0.0844(15) 0.078(5) Uani 1 1 d . .
N1 N 0.5444(13) 1.0495(12) 0.3780(12) 0.036(4) Uani 1 1 d . .
H1A H 0.6276 1.0917 0.3980 0.043 Uiso 1 1 calc R U
N2 N -0.2923(14) 0.7399(14) 0.4885(13) 0.046(4) Uani 1 1 d . .
H2B H -0.3753 0.6972 0.4693 0.055 Uiso 1 1 calc R U
N3 N 0.1183(18) 0.847(2) -0.2028(15) 0.066(6) Uani 1 1 d . .
H3B H 0.2018 0.8420 -0.2066 0.079 Uiso 1 1 calc R U
N4 N 0.7199(17) -0.3177(14) -0.0137(13) 0.047(4) Uani 1 1 d . .
H4A H 0.7908 -0.3422 -0.0215 0.057 Uiso 1 1 calc R U
C1 C -0.1189(18) 0.7896(14) 0.2662(15) 0.038(4) Uani 1 1 d . .
C2 C 0.0213(17) 0.8683(16) 0.2920(17) 0.045(5) Uani 1 1 d . .
H2A H 0.0264 0.9398 0.3126 0.054 Uiso 1 1 calc R U
C3 C 0.1386(17) 0.8418(13) 0.2870(14) 0.032(4) Uani 1 1 d . .
H3A H 0.1324 0.7706 0.2616 0.039 Uiso 1 1 calc R U
C4 C 0.2796(17) 0.9176(14) 0.3189(14) 0.033(4) Uani 1 1 d . .
C5 C 0.3048(15) 1.0255(14) 0.3630(16) 0.037(5) Uani 1 1 d . .
H5A H 0.2296 1.0534 0.3730 0.045 Uiso 1 1 calc R U
C6 C 0.4377(16) 1.0908(15) 0.3917(14) 0.037(4) Uani 1 1 d . .
H6A H 0.4538 1.1629 0.4204 0.044 Uiso 1 1 calc R U
C7 C 0.5317(18) 0.9467(16) 0.3352(15) 0.041(4) Uani 1 1 d . .
H7A H 0.6101 0.9228 0.3254 0.049 Uiso 1 1 calc R U
C8 C 0.3960(16) 0.8770(17) 0.3060(19) 0.051(6) Uani 1 1 d . .
H8A H 0.3827 0.8050 0.2786 0.061 Uiso 1 1 calc R U
C9 C 0.3654(16) 1.0068(15) 0.6074(13) 0.034(4) Uani 1 1 d . .
C10 C 0.2313(18) 0.9237(14) 0.5728(15) 0.040(4) Uani 1 1 d . .
H10A H 0.2308 0.8534 0.5488 0.048 Uiso 1 1 calc R U
C11 C 0.1103(17) 0.9482(14) 0.5756(15) 0.035(4) Uani 1 1 d . .
H11A H 0.1164 1.0195 0.6000 0.042 Uiso 1 1 calc R U
C12 C -0.0323(16) 0.8744(15) 0.5443(14) 0.035(4) Uani 1 1 d . .
C13 C -0.0562(17) 0.7666(14) 0.5160(16) 0.042(5) Uani 1 1 d . .
H13A H 0.0197 0.7388 0.5155 0.051 Uiso 1 1 calc R U
C14 C -0.1881(18) 0.6992(15) 0.4884(17) 0.044(5) Uani 1 1 d . .
H14A H -0.2029 0.6262 0.4701 0.053 Uiso 1 1 calc R U
C15 C -0.2798(17) 0.8412(18) 0.5156(16) 0.048(5) Uani 1 1 d . .
H15A H -0.3588 0.8655 0.5146 0.058 Uiso 1 1 calc R U
C16 C -0.1498(19) 0.9108(16) 0.5454(15) 0.043(5) Uani 1 1 d . .
H16A H -0.1398 0.9831 0.5666 0.052 Uiso 1 1 calc R U
C17 C -0.5423(19) 0.8287(15) -0.2174(16) 0.043(5) Uani 1 1 d . .
C18 C -0.406(2) 0.8073(18) -0.2249(16) 0.051(5) Uani 1 1 d . .
H18A H -0.4053 0.7384 -0.2546 0.061 Uiso 1 1 calc R U
C20 C -0.1491(19) 0.8634(17) -0.1960(15) 0.045(5) Uani 1 1 d . .
C21 C -0.030(3) 0.955(2) -0.1635(17) 0.062(6) Uani 1 1 d . .
H21A H -0.0398 1.0222 -0.1392 0.075 Uiso 1 1 calc R U
C19 C -0.281(2) 0.8833(17) -0.1905(16) 0.054(5) Uani 1 1 d . .
H19A H -0.2826 0.9523 -0.1617 0.065 Uiso 1 1 calc R U
C22 C 0.098(3) 0.938(2) -0.170(2) 0.078(8) Uani 1 1 d . .
H22A H 0.1760 0.9965 -0.1487 0.094 Uiso 1 1 calc R U
C23 C 0.005(2) 0.7575(19) -0.2322(17) 0.053(5) Uani 1 1 d . .
H23A H 0.0205 0.6912 -0.2520 0.064 Uiso 1 1 calc R U
C24 C -0.1248(19) 0.7647(15) -0.2327(17) 0.046(5) Uani 1 1 d . .
H24A H -0.2000 0.7042 -0.2575 0.056 Uiso 1 1 calc R U
C25 C 0.187(3) -0.127(3) 0.049(2) 0.073(9) Uani 1 1 d D .
C26 C 0.337(3) -0.125(3) 0.055(3) 0.125(13) Uani 1 1 d D U
H26A H 0.4104 -0.0632 0.0795 0.150 Uiso 1 1 calc R U
C27 C 0.353(4) -0.219(2) 0.023(2) 0.093(9) Uani 1 1 d D U
H27A H 0.2727 -0.2767 0.0032 0.111 Uiso 1 1 calc R U
C28 C 0.4946(16) -0.2418(16) 0.0173(15) 0.039(5) Uani 1 1 d . .
C29 C 0.637(2) -0.1768(17) 0.0413(17) 0.053(5) Uani 1 1 d . .
H29A H 0.6547 -0.1043 0.0684 0.064 Uiso 1 1 calc R U
C30 C 0.7405(18) -0.2150(18) 0.0269(15) 0.048(5) Uani 1 1 d . .
H30A H 0.8313 -0.1702 0.0450 0.058 Uiso 1 1 calc R U
C31 C 0.588(2) -0.3849(16) -0.0431(14) 0.048(5) Uani 1 1 d . .
H31A H 0.5741 -0.4561 -0.0752 0.058 Uiso 1 1 calc R U
C32 C 0.477(2) -0.3461(18) -0.0248(17) 0.051(5) Uani 1 1 d . .
H32A H 0.3868 -0.3923 -0.0416 0.061 Uiso 1 1 calc R U
O1W O -0.6234(12) 0.1542(10) -0.0090(11) 0.044(3) Uani 1 1 d . .
O2W O -0.6383(12) 0.2382(10) -0.1818(10) 0.042(3) Uani 1 1 d . .
O3W O -0.3312(12) 0.3509(11) -0.1371(11) 0.049(3) Uani 1 1 d . .
O4W O -0.5296(12) 0.3933(10) 0.0167(10) 0.040(3) Uani 1 1 d . .
O5W O -0.4079(13) 0.1303(10) -0.1358(11) 0.049(3) Uani 1 1 d . .
O6W O -0.3241(12) 0.2948(11) 0.0626(10) 0.049(3) Uani 1 1 d . .
OW1 O -0.3598(11) 0.5405(11) 0.1900(10) 0.045(3) Uani 1 1 d . .
OW3 O 0.8936(13) -0.4442(11) -0.0579(11) 0.046(3) Uani 1 1 d . .
OW2 O 0.7058(12) 1.1233(10) 0.6816(11) 0.050(3) Uani 1 1 d . .
OW5 O -0.0097(15) 0.1699(11) 0.7368(11) 0.057(4) Uani 1 1 d . .
OW4 O -0.4933(17) 0.1390(16) 0.1672(12) 0.081(6) Uani 1 1 d . .

loop_
_atom_site_aniso_label
_atom_site_aniso_U_11
_atom_site_aniso_U_22
_atom_site_aniso_U_33
_atom_site_aniso_U_23
_atom_site_aniso_U_13
_atom_site_aniso_U_12
Mo1 0.0177(6) 0.0190(7) 0.0216(8) 0.0015(6) 0.0004(5) 0.0042(5)
Mo2 0.0238(6) 0.0263(8) 0.0207(8) 0.0044(6) 0.0030(6) 0.0054(5)
Mo3 0.0220(6) 0.0329(8) 0.0162(7) -0.0025(6) 0.0000(5) 0.0082(6)
Mo4 0.0265(6) 0.0208(7) 0.0218(8) -0.0048(6) -0.0024(6) 0.0052(5)
Mo5 0.0207(6) 0.0198(7) 0.0218(8) 0.0013(6) -0.0009(5) 0.0051(5)
Mo6 0.0145(5) 0.0224(7) 0.0178(7) -0.0006(6) -0.0009(5) 0.0060(5)
Mo7 0.0176(6) 0.0294(8) 0.0176(8) 0.0014(6) 0.0027(5) 0.0073(5)
Mo8 0.0204(6) 0.0290(8) 0.0156(7) -0.0002(6) 0.0001(5) 0.0085(5)
Mo9 0.0149(5) 0.0297(8) 0.0165(7) -0.0004(6) -0.0019(5) 0.0065(5)
Mo10 0.0148(5) 0.0269(7) 0.0181(7) 0.0007(6) 0.0012(5) 0.0083(5)
Co1 0.0143(8) 0.0185(10) 0.0139(10) -0.0021(8) -0.0017(7) 0.0046(7)
Co2 0.0126(7) 0.0176(10) 0.0123(10) -0.0018(8) -0.0010(7) 0.0045(7)
Co3 0.0256(10) 0.0353(13) 0.0328(14) 0.0046(11) 0.0017(9) 0.0105(9)
O1 0.029(6) 0.044(8) 0.027(7) 0.005(6) 0.006(5) 0.004(5)
O2 0.024(5) 0.033(7) 0.039(8) 0.008(6) -0.001(5) 0.006(5)
O3 0.030(6) 0.058(9) 0.025(7) 0.000(6) 0.008(5) 0.022(6)
O4 0.028(6) 0.042(8) 0.030(7) 0.000(6) 0.004(5) 0.014(5)
O5 0.045(7) 0.033(7) 0.038(8) -0.008(6) 0.001(6) 0.021(6)
O6 0.032(6) 0.043(8) 0.031(7) -0.003(6) 0.007(5) 0.015(5)
O7 0.024(5) 0.032(7) 0.024(7) 0.002(5) 0.002(5) 0.000(5)
O8 0.024(5) 0.039(7) 0.025(7) 0.004(6) 0.002(5) 0.010(5)
O9 0.021(5) 0.028(7) 0.038(8) -0.003(6) -0.002(5) -0.003(5)
O10 0.026(6) 0.042(8) 0.038(8) 0.012(6) 0.000(5) 0.005(5)
O11 0.024(5) 0.025(6) 0.028(7) 0.002(5) -0.001(5) 0.006(5)
O12 0.036(6) 0.043(8) 0.029(7) 0.002(6) -0.004(5) 0.015(6)
O13 0.017(5) 0.038(7) 0.029(7) 0.013(6) 0.002(5) 0.011(5)
O14 0.022(5) 0.025(6) 0.022(6) 0.001(5) 0.008(4) 0.009(4)
O15 0.012(5) 0.028(6) 0.020(6) 0.004(5) -0.002(4) -0.003(4)
O16 0.026(5) 0.039(7) 0.021(6) 0.006(5) 0.004(5) 0.022(5)
O17 0.020(5) 0.022(6) 0.020(6) -0.002(5) 0.000(4) -0.004(4)
O18 0.027(6) 0.037(7) 0.015(6) -0.001(5) -0.005(5) 0.007(5)
O19 0.019(5) 0.023(6) 0.020(6) 0.005(5) -0.007(4) 0.007(4)
O20 0.017(5) 0.028(6) 0.023(6) 0.002(5) 0.002(4) 0.011(5)
O21 0.037(6) 0.017(6) 0.029(7) -0.001(5) 0.009(5) 0.013(5)
O22 0.037(6) 0.045(8) 0.023(7) 0.003(6) 0.003(5) 0.020(6)
O23 0.022(5) 0.026(6) 0.020(6) -0.005(5) 0.005(5) 0.011(5)
O24 0.020(5) 0.026(6) 0.020(6) 0.008(5) -0.001(4) 0.011(4)
O25 0.032(6) 0.030(7) 0.029(7) 0.004(6) -0.004(5) 0.008(5)
O26 0.017(5) 0.016(6) 0.018(6) 0.007(5) -0.007(4) 0.003(4)
O27 0.014(5) 0.035(7) 0.023(6) 0.007(5) 0.002(4) 0.013(4)
O28 0.021(5) 0.032(7) 0.014(6) 0.004(5) -0.003(4) 0.009(5)
O29 0.016(5) 0.023(6) 0.012(5) -0.001(5) -0.004(4) 0.012(4)
O30 0.041(7) 0.056(9) 0.031(8) 0.015(7) 0.002(6) 0.019(6)
O31 0.031(6) 0.028(7) 0.031(7) -0.005(5) 0.000(5) 0.012(5)
O32 0.025(5) 0.029(7) 0.029(7) 0.002(5) -0.007(5) 0.002(5)
O33 0.031(6) 0.029(7) 0.026(7) 0.001(5) 0.006(5) 0.011(5)
O34 0.028(6) 0.049(8) 0.031(7) 0.000(6) 0.003(5) 0.024(5)
O35 0.039(6) 0.031(7) 0.026(7) -0.013(5) -0.006(5) 0.015(5)
O36 0.032(6) 0.030(7) 0.033(7) 0.008(6) 0.003(5) 0.005(5)
O37 0.034(6) 0.030(7) 0.036(8) -0.007(6) 0.001(5) 0.002(5)
O38 0.022(5) 0.030(7) 0.043(8) 0.002(6) -0.002(5) 0.001(5)
O39 0.031(7) 0.063(10) 0.074(12) -0.004(8) 0.001(7) 0.013(6)
O40 0.034(7) 0.044(9) 0.087(13) -0.006(8) 0.004(7) 0.004(6)
O41 0.034(6) 0.044(8) 0.053(9) -0.011(7) 0.011(6) 0.007(6)
O42 0.038(7) 0.035(8) 0.062(10) -0.007(7) -0.001(7) 0.008(6)
O43 0.047(8) 0.063(10) 0.059(11) -0.002(8) 0.013(7) 0.004(7)
O44 0.074(10) 0.046(10) 0.070(12) -0.003(8) 0.032(9) 0.018(8)
O45 0.132(18) 0.069(13) 0.066(14) 0.011(10) 0.023(13) 0.046(13)
O46 0.047(8) 0.092(15) 0.080(14) 0.004(11) -0.002(8) 0.014(9)
N1 0.020(6) 0.044(9) 0.040(9) 0.015(8) -0.002(6) -0.001(6)
N2 0.023(7) 0.049(11) 0.050(11) -0.005(9) -0.004(7) 0.003(7)
N3 0.045(10) 0.12(2) 0.040(11) 0.037(13) 0.010(8) 0.018(11)
N4 0.051(9) 0.061(12) 0.041(11) 0.014(9) 0.014(8) 0.031(9)
C1 0.038(10) 0.028(10) 0.039(11) 0.005(9) -0.005(8) -0.002(8)
C2 0.027(9) 0.032(10) 0.064(15) 0.010(10) -0.013(9) -0.003(7)
C3 0.040(9) 0.022(9) 0.030(10) -0.001(8) 0.002(8) 0.008(7)
C4 0.040(9) 0.034(10) 0.030(10) 0.010(8) 0.002(8) 0.016(7)
C5 0.019(7) 0.036(11) 0.061(13) 0.018(10) 0.013(8) 0.009(7)
C6 0.036(9) 0.040(11) 0.033(11) 0.016(9) 0.004(8) 0.003(7)
C7 0.038(9) 0.042(12) 0.045(12) 0.017(10) 0.009(8) 0.011(8)
C8 0.021(8) 0.049(13) 0.082(18) 0.020(12) -0.002(9) 0.009(8)
C9 0.027(8) 0.047(12) 0.020(9) 0.003(8) -0.005(7) 0.005(7)
C10 0.046(10) 0.027(10) 0.040(12) -0.004(8) 0.008(9) 0.007(8)
C11 0.036(9) 0.029(10) 0.041(11) 0.012(9) 0.008(8) 0.007(7)
C12 0.023(7) 0.046(11) 0.030(10) 0.002(8) 0.003(7) 0.008(7)
C13 0.030(8) 0.032(11) 0.060(14) 0.006(10) -0.007(9) 0.009(7)
C14 0.036(9) 0.030(10) 0.062(14) 0.011(10) 0.004(9) 0.003(8)
C15 0.025(8) 0.074(16) 0.048(13) 0.012(11) 0.006(8) 0.022(9)
C16 0.052(11) 0.038(11) 0.039(12) -0.003(9) 0.006(9) 0.024(9)
C17 0.044(10) 0.035(12) 0.044(12) 0.003(10) 0.004(9) 0.006(8)
C18 0.063(12) 0.053(13) 0.039(12) 0.003(10) 0.006(10) 0.030(10)
C20 0.045(10) 0.061(13) 0.037(12) 0.017(10) 0.011(9) 0.025(9)
C21 0.092(18) 0.060(16) 0.030(13) 0.007(11) 0.011(12) 0.016(13)
C19 0.066(13) 0.038(12) 0.042(13) -0.003(10) 0.010(10) -0.003(10)
C22 0.073(17) 0.07(2) 0.063(19) 0.008(16) -0.020(14) -0.002(15)
C23 0.049(11) 0.059(14) 0.046(13) 0.000(11) 0.013(10) 0.015(10)
C24 0.042(10) 0.034(11) 0.062(15) 0.012(10) 0.018(10) 0.007(8)
C25 0.084(18) 0.14(3) 0.036(15) 0.040(18) 0.036(14) 0.08(2)
C26 0.134(16) 0.122(16) 0.116(17) 0.034(12) 0.019(11) 0.029(11)
C27 0.115(13) 0.099(13) 0.072(13) 0.037(11) 0.024(10) 0.027(10)
C28 0.027(8) 0.060(13) 0.035(11) 0.024(10) 0.008(7) 0.010(8)
C29 0.068(14) 0.041(12) 0.049(14) -0.001(10) 0.019(11) 0.020(10)
C30 0.026(8) 0.065(15) 0.031(11) -0.003(10) -0.008(8) -0.010(9)
C31 0.085(15) 0.032(11) 0.020(10) 0.002(8) 0.010(10) 0.005(10)
C32 0.039(10) 0.059(14) 0.044(13) 0.000(11) 0.006(9) 0.008(10)
O1W 0.042(7) 0.041(8) 0.048(9) 0.013(7) 0.007(6) 0.008(6)
O2W 0.040(7) 0.049(8) 0.033(7) 0.004(6) -0.005(6) 0.017(6)
O3W 0.036(6) 0.063(9) 0.046(9) 0.019(7) 0.001(6) 0.010(6)
O4W 0.036(6) 0.040(7) 0.039(8) -0.001(6) 0.001(5) 0.015(5)
O5W 0.047(7) 0.038(8) 0.062(10) 0.003(7) 0.013(7) 0.018(6)
O6W 0.040(6) 0.066(10) 0.034(8) -0.006(7) -0.013(6) 0.024(6)
OW1 0.031(6) 0.056(9) 0.029(7) 0.003(6) -0.006(5) -0.008(6)
OW3 0.042(7) 0.062(10) 0.037(8) 0.006(7) 0.006(6) 0.025(6)
OW2 0.044(7) 0.042(8) 0.045(9) 0.002(7) 0.002(6) -0.007(6)
OW5 0.070(9) 0.044(9) 0.039(9) 0.008(7) -0.004(7) -0.012(7)
OW4 0.078(11) 0.120(16) 0.041(10) -0.020(10) -0.013(8) 0.062(11)

loop_
_atom_type_symbol
_atom_type_description
_atom_type_scat_dispersion_real
_atom_type_scat_dispersion_imag
_atom_type_scat_source
C C 0.0033 0.0016 'International Tables Vol C Tables 4.2.6.8 and 6.1.1.4'
H H 0.0000 0.0000 'International Tables Vol C Tables 4.2.6.8 and 6.1.1.4'
N N 0.0061 0.0033 'International Tables Vol C Tables 4.2.6.8 and 6.1.1.4'
O O 0.0106 0.0060 'International Tables Vol C Tables 4.2.6.8 and 6.1.1.4'
Co Co 0.3494 0.9721 'International Tables Vol C Tables 4.2.6.8 and 6.1.1.4'
Mo Mo -1.6832 0.6857 'International Tables Vol C Tables 4.2.6.8 and 6.1.1.4'

loop_
_geom_angle_atom_site_label_1
_geom_angle_atom_site_label_2
_geom_angle_atom_site_label_3
_geom_angle
O2 Mo1 O33 104.7(6)
O2 Mo1 O25 99.6(5)
O33 Mo1 O25 106.1(5)
O2 Mo1 O19 95.0(5)
O33 Mo1 O19 97.6(5)
O25 Mo1 O19 147.8(5)
O2 Mo1 O20 97.6(5)
O33 Mo1 O20 157.0(5)
O25 Mo1 O20 75.0(5)
O19 Mo1 O20 74.6(4)
O2 Mo1 O26 165.8(5)
O33 Mo1 O26 87.4(5)
O25 Mo1 O26 83.8(4)
O19 Mo1 O26 75.7(4)
O20 Mo1 O26 69.8(4)
O2 Mo1 Co2 133.3(4)
O33 Mo1 Co2 84.6(4)
O25 Mo1 Co2 122.0(3)
O19 Mo1 Co2 38.4(3)
O20 Mo1 Co2 76.0(3)
O26 Mo1 Co2 39.0(2)
O30 Mo2 O1 104.3(6)
O30 Mo2 O25 96.9(6)
O1 Mo2 O25 100.1(6)
O30 Mo2 O13 100.9(6)
O1 Mo2 O13 99.3(5)
O25 Mo2 O13 149.4(5)
O30 Mo2 O24 94.4(5)
O1 Mo2 O24 160.8(5)
O25 Mo2 O24 81.8(5)
O13 Mo2 O24 72.2(4)
O30 Mo2 O20 162.8(5)
O1 Mo2 O20 91.2(5)
O25 Mo2 O20 72.7(4)
O13 Mo2 O20 83.6(4)
O24 Mo2 O20 71.0(4)
O12 Mo3 O6 105.5(6)
O12 Mo3 O13 101.9(5)
O6 Mo3 O13 98.7(5)
O12 Mo3 O18 97.2(5)
O6 Mo3 O18 101.7(5)
O13 Mo3 O18 147.1(5)
O12 Mo3 O23 161.3(5)
O6 Mo3 O23 91.3(5)
O13 Mo3 O23 83.3(4)
O18 Mo3 O23 70.8(4)
O12 Mo3 O24 94.0(5)
O6 Mo3 O24 159.7(5)
O13 Mo3 O24 71.3(4)
O18 Mo3 O24 80.9(4)
O23 Mo3 O24 70.4(4)
O5 Mo4 O37 105.6(6)
O5 Mo4 O18 100.1(6)
O37 Mo4 O18 98.9(5)
O5 Mo4 O21 95.4(6)
O37 Mo4 O21 101.5(5)
O18 Mo4 O21 149.9(5)
O5 Mo4 O23 95.4(5)
O37 Mo4 O23 158.4(5)
O18 Mo4 O23 71.8(4)
O21 Mo4 O23 81.2(4)
O5 Mo4 O15 163.8(5)
O37 Mo4 O15 88.2(5)
O18 Mo4 O15 85.7(5)
O21 Mo4 O15 73.2(4)
O23 Mo4 O15 72.0(4)
O32 Mo5 O38 105.1(5)
O32 Mo5 O21 104.7(5)
O38 Mo5 O21 100.1(6)
O32 Mo5 O17 101.5(5)
O38 Mo5 O17 92.9(5)
O21 Mo5 O17 146.4(4)
O32 Mo5 O15 156.5(4)
O38 Mo5 O15 98.2(5)
O21 Mo5 O15 73.7(5)
O17 Mo5 O15 73.8(4)
O32 Mo5 O29 87.0(4)
O38 Mo5 O29 165.2(4)
O21 Mo5 O29 84.7(4)
O17 Mo5 O29 76.0(4)
O15 Mo5 O29 69.5(3)
O32 Mo5 Co2 86.3(4)
O38 Mo5 Co2 131.7(4)
O21 Mo5 Co2 122.5(3)
O17 Mo5 Co2 38.9(3)
O15 Mo5 Co2 75.6(3)
O29 Mo5 Co2 38.9(3)
O9 Mo6 O36 105.7(6)
O9 Mo6 O14 100.1(5)
O36 Mo6 O14 104.6(5)
O9 Mo6 O15 92.1(5)
O36 Mo6 O15 101.0(5)
O14 Mo6 O15 147.2(4)
O9 Mo6 O26 161.9(5)
O36 Mo6 O26 89.6(4)
O14 Mo6 O26 84.8(4)
O15 Mo6 O26 75.2(4)
O9 Mo6 O17 95.1(5)
O36 Mo6 O17 158.7(4)
O14 Mo6 O17 75.1(4)
O15 Mo6 O17 73.6(4)
O26 Mo6 O17 69.1(3)
O9 Mo6 Co1 130.6(4)
O36 Mo6 Co1 87.6(4)
O14 Mo6 Co1 122.6(3)
O15 Mo6 Co1 38.5(3)
O26 Mo6 Co1 38.6(3)
O17 Mo6 Co1 75.5(3)
O10 Mo7 O3 105.6(6)
O10 Mo7 O14 103.6(5)
O3 Mo7 O14 99.4(5)
O10 Mo7 O7 96.7(5)
O3 Mo7 O7 98.0(5)
O14 Mo7 O7 148.4(4)
O10 Mo7 O28 159.1(5)
O3 Mo7 O28 93.3(5)
O14 Mo7 O28 81.5(4)
O7 Mo7 O28 71.4(4)
O10 Mo7 O17 91.7(5)
O3 Mo7 O17 162.6(5)
O14 Mo7 O17 74.1(4)
O7 Mo7 O17 81.5(5)
O28 Mo7 O17 69.9(4)
O31 Mo8 O22 106.5(6)
O31 Mo8 O7 102.9(5)
O22 Mo8 O7 101.4(6)
O31 Mo8 O11 95.8(5)
O22 Mo8 O11 98.6(5)
O7 Mo8 O11 147.4(5)
O31 Mo8 O28 92.0(5)
O22 Mo8 O28 161.5(5)
O7 Mo8 O28 72.8(5)
O11 Mo8 O28 80.2(4)
O31 Mo8 O27 159.1(5)
O22 Mo8 O27 91.7(5)
O7 Mo8 O27 83.1(5)
O11 Mo8 O27 70.7(4)
O28 Mo8 O27 70.5(4)
O4 Mo9 O34 105.8(6)
O4 Mo9 O16 103.1(5)
O34 Mo9 O16 100.0(5)
O4 Mo9 O11 95.8(5)
O34 Mo9 O11 97.2(5)
O16 Mo9 O11 149.8(4)
O4 Mo9 O27 157.1(5)
O34 Mo9 O27 94.5(5)
O16 Mo9 O27 83.0(4)
O11 Mo9 O27 71.0(4)
O4 Mo9 O19 90.0(5)
O34 Mo9 O19 164.1(5)
O16 Mo9 O19 74.2(4)
O11 Mo9 O19 82.6(4)
O27 Mo9 O19 70.3(4)
O35 Mo10 O8 107.2(6)
O35 Mo10 O16 103.3(5)
O8 Mo10 O16 98.9(5)
O35 Mo10 O20 100.4(5)
O8 Mo10 O20 93.7(5)
O16 Mo10 O20 148.4(4)
O35 Mo10 O29 87.5(5)
O8 Mo10 O29 163.1(5)
O16 Mo10 O29 85.4(4)
O20 Mo10 O29 75.0(4)
O35 Mo10 O19 156.3(5)
O8 Mo10 O19 96.3(5)
O16 Mo10 O19 75.6(4)
O20 Mo10 O19 74.3(4)
O29 Mo10 O19 68.8(4)
O35 Mo10 Co1 86.1(4)
O8 Mo10 Co1 132.0(4)
O16 Mo10 Co1 123.2(3)
O20 Mo10 Co1 38.3(3)
O29 Mo10 Co1 38.5(2)
O19 Mo10 Co1 75.5(3)
O29 Co1 O26 84.2(4)
O29 Co1 O20 87.8(5)
O26 Co1 O20 87.0(5)
O29 Co1 O15 88.0(5)
O26 Co1 O15 87.5(5)
O20 Co1 O15 173.4(5)
O29 Co1 O24 175.1(5)
O26 Co1 O24 95.6(4)
O20 Co1 O24 87.4(4)
O15 Co1 O24 96.9(4)
O29 Co1 O23 95.6(5)
O26 Co1 O23 175.2(5)
O20 Co1 O23 97.8(5)
O15 Co1 O23 87.7(5)
O24 Co1 O23 85.0(5)
O29 Co1 Co2 42.0(3)
O26 Co1 Co2 42.2(3)
O20 Co1 Co2 87.0(3)
O15 Co1 Co2 86.5(3)
O24 Co1 Co2 137.7(3)
O23 Co1 Co2 137.3(3)
O29 Co1 Mo10 49.2(3)
O26 Co1 Mo10 95.3(3)
O20 Co1 Mo10 40.9(3)
O15 Co1 Mo10 136.2(3)
O24 Co1 Mo10 126.1(3)
O23 Co1 Mo10 88.1(3)
Co2 Co1 Mo10 68.08(6)
O29 Co1 Mo6 96.2(3)
O26 Co1 Mo6 49.3(3)
O20 Co1 Mo6 135.1(3)
O15 Co1 Mo6 40.6(4)
O24 Co1 Mo6 87.3(3)
O23 Co1 Mo6 126.0(3)
Co2 Co1 Mo6 68.25(6)
Mo10 Co1 Mo6 136.32(8)
O29 Co2 O26 84.3(4)
O29 Co2 O19 86.5(5)
O26 Co2 O19 88.9(4)
O29 Co2 O17 89.9(5)
O26 Co2 O17 87.0(5)
O19 Co2 O17 174.8(5)
O29 Co2 O28 176.6(5)
O26 Co2 O28 95.8(5)
O19 Co2 O28 96.9(5)
O17 Co2 O28 86.7(5)
O29 Co2 O27 96.0(4)
O26 Co2 O27 175.3(5)
O19 Co2 O27 86.4(4)
O17 Co2 O27 97.7(5)
O28 Co2 O27 84.2(5)
O29 Co2 Co1 42.1(3)
O26 Co2 Co1 42.3(3)
O19 Co2 Co1 87.4(3)
O17 Co2 Co1 87.4(3)
O28 Co2 Co1 137.9(3)
O27 Co2 Co1 137.9(3)
O29 Co2 Mo5 51.1(3)
O26 Co2 Mo5 95.7(3)
O19 Co2 Mo5 136.4(4)
O17 Co2 Mo5 41.2(3)
O28 Co2 Mo5 125.5(3)
O27 Co2 Mo5 88.1(3)
Co1 Co2 Mo5 68.65(6)
O29 Co2 Mo1 94.6(3)
O26 Co2 Mo1 49.8(3)
O19 Co2 Mo1 41.2(3)
O17 Co2 Mo1 135.6(3)
O28 Co2 Mo1 88.0(3)
O27 Co2 Mo1 125.6(3)
Co1 Co2 Mo1 68.03(6)
Mo5 Co2 Mo1 136.67(8)
O6W Co3 O4W 85.0(5)
O6W Co3 O5W 91.1(5)
O4W Co3 O5W 176.1(5)
O6W Co3 O1W 93.8(5)
O4W Co3 O1W 93.1(5)
O5W Co3 O1W 87.5(5)
O6W Co3 O2W 173.3(5)
O4W Co3 O2W 88.5(5)
O5W Co3 O2W 95.4(5)
O1W Co3 O2W 85.1(5)
O6W Co3 O3W 91.3(5)
O4W Co3 O3W 93.3(5)
O5W Co3 O3W 86.5(6)
O1W Co3 O3W 172.2(6)
O2W Co3 O3W 90.6(5)
Mo8 O7 Mo7 117.1(6)
Mo8 O11 Mo9 116.1(5)
Mo3 O13 Mo2 117.9(5)
Mo6 O14 Mo7 115.9(5)
Co1 O15 Mo6 100.9(5)
Co1 O15 Mo4 100.6(5)
Mo6 O15 Mo4 151.2(5)
Co1 O15 Mo5 101.0(4)
Mo6 O15 Mo5 103.4(5)
Mo4 O15 Mo5 90.9(4)
Mo10 O16 Mo9 115.7(5)
Co2 O17 Mo5 99.9(5)
Co2 O17 Mo6 101.2(4)
Mo5 O17 Mo6 103.4(5)
Co2 O17 Mo7 101.9(5)
Mo5 O17 Mo7 151.8(5)
Mo6 O17 Mo7 89.6(4)
Mo4 O18 Mo3 119.1(5)
Co2 O19 Mo1 100.3(5)
Co2 O19 Mo10 101.9(5)
Mo1 O19 Mo10 102.1(5)
Co2 O19 Mo9 101.4(4)
Mo1 O19 Mo9 152.4(6)
Mo10 O19 Mo9 89.8(4)
Co1 O20 Mo10 100.8(5)
Co1 O20 Mo1 101.5(4)
Mo10 O20 Mo1 102.6(5)
Co1 O20 Mo2 99.7(4)
Mo10 O20 Mo2 153.0(5)
Mo1 O20 Mo2 90.3(4)
Mo5 O21 Mo4 117.6(5)
Co1 O23 Mo4 99.7(4)
Co1 O23 Mo3 102.4(5)
Mo4 O23 Mo3 94.4(4)
Co1 O24 Mo2 102.0(4)
Co1 O24 Mo3 102.2(4)
Mo2 O24 Mo3 93.8(4)
Mo1 O25 Mo2 117.2(6)
Co2 O26 Co1 95.5(4)
Co2 O26 Mo1 91.3(4)
Co1 O26 Mo1 101.5(4)
Co2 O26 Mo6 102.4(4)
Co1 O26 Mo6 92.0(4)
Mo1 O26 Mo6 159.8(5)
Co2 O27 Mo9 101.9(5)
Co2 O27 Mo8 102.1(4)
Mo9 O27 Mo8 97.3(4)
Co2 O28 Mo8 103.1(5)
Co2 O28 Mo7 101.5(5)
Mo8 O28 Mo7 92.6(4)
Co2 O29 Co1 95.9(4)
Co2 O29 Mo10 102.5(5)
Co1 O29 Mo10 92.3(4)
Co2 O29 Mo5 90.0(4)
Co1 O29 Mo5 101.2(4)
Mo10 O29 Mo5 160.5(5)
C7 N1 C6 124.9(15)
C14 N2 C15 124.4(16)
C22 N3 C23 120(2)
C30 N4 C31 121.0(16)
O39 C1 O40 121.8(16)
O39 C1 C2 125.4(19)
O40 C1 C2 112.7(16)
C3 C2 C1 123.2(18)
C2 C3 C4 124.4(16)
C5 C4 C8 118.3(16)
C5 C4 C3 124.1(14)
C8 C4 C3 117.6(16)
C6 C5 C4 121.1(16)
N1 C6 C5 118.8(17)
N1 C7 C8 117.7(17)
C4 C8 C7 119(2)
O42 C9 O41 122.8(15)
O42 C9 C10 126.1(16)
O41 C9 C10 111.1(16)
C11 C10 C9 120.6(17)
C10 C11 C12 127.2(17)
C13 C12 C16 116.3(16)
C13 C12 C11 122.3(15)
C16 C12 C11 121.5(17)
C12 C13 C14 121.8(17)
N2 C14 C13 118.0(18)
N2 C15 C16 119.2(16)
C15 C16 C12 120.2(19)
O44 C17 O43 121.4(18)
O44 C17 C18 123.7(18)
O43 C17 C18 114.8(18)
C19 C18 C17 123(2)
C24 C20 C19 126.7(19)
C24 C20 C21 117.7(19)
C19 C20 C21 116(2)
C22 C21 C20 117(2)
C18 C19 C20 124(2)
N3 C22 C21 125(3)
C24 C23 N3 121(2)
C23 C24 C20 120.2(19)
O45 C25 O46 120(2)
O45 C25 C26 140(3)
O46 C25 C26 99(3)
C27 C26 C25 112(3)
C26 C27 C28 124(3)
C32 C28 C29 115.4(17)
C32 C28 C27 110.4(19)
C29 C28 C27 134(2)
C30 C29 C28 122(2)
C29 C30 N4 120.8(17)
C32 C31 N4 118.9(19)
C28 C32 C31 121.4(19)

loop_
_geom_bond_atom_site_label_1
_geom_bond_atom_site_label_2
_geom_bond_distance
Mo1 O2 1.711(10)
Mo1 O33 1.729(11)
Mo1 O25 1.897(11)
Mo1 O19 2.006(10)
Mo1 O20 2.270(11)
Mo1 O26 2.285(10)
Mo1 Co2 2.992(2)
Mo2 O30 1.701(12)
Mo2 O1 1.711(11)
Mo2 O25 1.935(12)
Mo2 O13 1.950(12)
Mo2 O24 2.234(10)
Mo2 O20 2.342(11)
Mo3 O12 1.689(12)
Mo3 O6 1.712(12)
Mo3 O13 1.915(11)
Mo3 O18 1.964(11)
Mo3 O23 2.281(11)
Mo3 O24 2.301(11)
Mo4 O5 1.695(13)
Mo4 O37 1.714(11)
Mo4 O18 1.913(11)
Mo4 O21 1.931(12)
Mo4 O23 2.273(11)
Mo4 O15 2.296(12)
Mo5 O32 1.712(11)
Mo5 O38 1.713(10)
Mo5 O21 1.895(11)
Mo5 O17 1.992(12)
Mo5 O15 2.298(11)
Mo5 O29 2.320(11)
Mo5 Co2 2.982(2)
Mo6 O9 1.714(10)
Mo6 O36 1.714(11)
Mo6 O14 1.892(11)
Mo6 O15 1.996(12)
Mo6 O26 2.287(10)
Mo6 O17 2.302(11)
Mo6 Co1 3.013(2)
Mo7 O10 1.693(11)
Mo7 O3 1.707(13)
Mo7 O14 1.941(11)
Mo7 O7 1.939(12)
Mo7 O28 2.291(10)
Mo7 O17 2.309(11)
Mo8 O31 1.707(12)
Mo8 O22 1.720(12)
Mo8 O7 1.911(11)
Mo8 O11 1.998(11)
Mo8 O28 2.251(11)
Mo8 O27 2.265(11)
Mo9 O4 1.691(11)
Mo9 O34 1.707(12)
Mo9 O16 1.935(12)
Mo9 O11 1.998(11)
Mo9 O27 2.251(10)
Mo9 O19 2.319(10)
Mo10 O35 1.713(12)
Mo10 O8 1.719(11)
Mo10 O16 1.904(11)
Mo10 O20 2.007(10)
Mo10 O29 2.280(10)
Mo10 O19 2.285(12)
Mo10 Co1 3.012(2)
Co1 O29 1.877(10)
Co1 O26 1.883(11)
Co1 O20 1.901(10)
Co1 O15 1.910(10)
Co1 O24 1.948(10)
Co1 O23 1.965(11)
Co1 Co2 2.787(3)
Co2 O29 1.875(10)
Co2 O26 1.882(9)
Co2 O19 1.890(10)
Co2 O17 1.902(10)
Co2 O28 1.935(12)
Co2 O27 1.950(11)
Co3 O6W 2.066(13)
Co3 O4W 2.105(12)
Co3 O5W 2.105(13)
Co3 O1W 2.105(11)
Co3 O2W 2.107(12)
Co3 O3W 2.112(12)
O39 C1 1.18(2)
O40 C1 1.37(2)
O41 C9 1.34(2)
O42 C9 1.20(2)
O43 C17 1.29(2)
O44 C17 1.20(2)
O45 C25 1.22(3)
O46 C25 1.26(4)
N1 C7 1.35(2)
N1 C6 1.33(2)
N2 C14 1.30(2)
N2 C15 1.31(3)
N3 C22 1.28(3)
N3 C23 1.38(3)
N4 C30 1.33(3)
N4 C31 1.36(3)
C1 C2 1.49(2)
C2 C3 1.31(2)
C3 C4 1.48(2)
C4 C5 1.39(2)
C4 C8 1.42(2)
C5 C6 1.36(2)
C7 C8 1.40(2)
C9 C10 1.47(2)
C10 C11 1.33(2)
C11 C12 1.48(2)
C12 C13 1.37(3)
C12 C16 1.38(2)
C13 C14 1.36(2)
C15 C16 1.36(3)
C17 C18 1.47(3)
C18 C19 1.37(3)
C20 C24 1.40(3)
C20 C19 1.42(3)
C20 C21 1.43(3)
C21 C22 1.36(4)
C23 C24 1.33(3)
C25 C26 1.483(12)
C26 C27 1.310(12)
C27 C28 1.53(3)
C28 C32 1.35(3)
C28 C29 1.43(3)
C29 C30 1.28(3)
C31 C32 1.36(3)
